data_7231873
loop_
_publ_author_name
'Wu, Qi-Fan'
'Zhao, Bin'
'Fan, Zhi-Jin'
'Zhao, Jia-Bao'
'Guo, Xiao-Feng'
'Yang, Dong-Yan'
'Zhang, Nai-Lou'
'Yu, Bin'
'Kalinina, Tatiana'
'Glukhareva, Tatiana'

_publ_section_title
;
 Design, synthesis and fungicidal activity of isothiazole--thiazole
 derivatives
;
_journal_issue 69
_journal_name_full 'RSC Advances'
_journal_page_first 39593
_journal_paper_doi 10.1039/C8RA07619G
_journal_volume 8
_journal_year 2018
_chemical_formula_sum 'C22 H15 Br Cl2 F3 N5 O S2'
_chemical_formula_weight 637.32
_chemical_name_systematic
; 
 ? 
;
_space_group_IT_number 14
_symmetry_cell_setting monoclinic
_symmetry_space_group_name_Hall '-P 2yn'
_symmetry_space_group_name_H-M 'P 1 21/n 1'
_atom_sites_solution_hydrogens geom
_atom_sites_solution_primary direct
_atom_sites_solution_secondary difmap
_audit_block_doi 10.5517/ccdc.csd.cc20ns7q
_audit_creation_method SHELXL-97
_audit_update_record
;
2018-10-29 deposited with the CCDC.
2018-11-09 downloaded from the CCDC.
;
_cell_angle_alpha 90.00
_cell_angle_beta 105.189(2)
_cell_angle_gamma 90.00
_cell_formula_units_Z 4
_cell_length_a 19.530(2)
_cell_length_b 6.0340(5)
_cell_length_c 21.523(2)
_cell_measurement_reflns_used 6739
_cell_measurement_temperature 133(2)
_cell_measurement_theta_max 27.5
_cell_measurement_theta_min 3.1
_cell_volume 2447.8(4)
_computing_cell_refinement 'CrystalClear-SM Expert 2.1 b42'
_computing_data_collection 'CrystalClear-SM Expert 2.1 b42 (Rigaku, 2015)'
_computing_data_reduction 'CrystalClear-SM Expert 2.1 b42'
_computing_molecular_graphics 'CrystalStructure 4.1'
_computing_publication_material 'CrystalStructure 4.1 (Rigaku, 2014)'
_computing_structure_refinement 'SHELXL-97 (Sheldrick, 1997)'
_computing_structure_solution 'SHELXS-97 (Sheldrick, 1990)'
_diffrn_ambient_temperature 133(2)
_diffrn_detector_area_resol_mean 5.814
_diffrn_measured_fraction_theta_full 0.994
_diffrn_measured_fraction_theta_max 0.994
_diffrn_measurement_device_type 'Rigaku XtaLAB P200'
_diffrn_measurement_method '\w and \f scans'
_diffrn_radiation_monochromator multilayer
_diffrn_radiation_source 'rotating anode'
_diffrn_radiation_type MoK\a
_diffrn_radiation_wavelength 0.71073
_diffrn_reflns_av_R_equivalents 0.0406
_diffrn_reflns_av_sigmaI/netI 0.0279
_diffrn_reflns_limit_h_max 25
_diffrn_reflns_limit_h_min -25
_diffrn_reflns_limit_k_max 7
_diffrn_reflns_limit_k_min -7
_diffrn_reflns_limit_l_max 27
_diffrn_reflns_limit_l_min -27
_diffrn_reflns_number 29802
_diffrn_reflns_theta_full 27.57
_diffrn_reflns_theta_max 27.57
_diffrn_reflns_theta_min 3.13
_diffrn_standards_decay_% 0
_diffrn_standards_interval_count 0
_diffrn_standards_interval_time 0
_diffrn_standards_number 0
_exptl_absorpt_coefficient_mu 2.119
_exptl_absorpt_correction_T_max 0.7851
_exptl_absorpt_correction_T_min 0.6766
_exptl_absorpt_correction_type multi-scan
_exptl_absorpt_process_details 'REQAB (Rigaku, 1998)'
_exptl_crystal_colour Colorless
_exptl_crystal_density_diffrn 1.729
_exptl_crystal_density_method 'not measured'
_exptl_crystal_description Prism
_exptl_crystal_F_000 1272
_exptl_crystal_size_max 0.20
_exptl_crystal_size_mid 0.18
_exptl_crystal_size_min 0.12
_refine_diff_density_max 1.073
_refine_diff_density_min -0.631
_refine_diff_density_rms 0.066
_refine_ls_extinction_method none
_refine_ls_goodness_of_fit_ref 1.047
_refine_ls_hydrogen_treatment constr
_refine_ls_matrix_type full
_refine_ls_number_parameters 325
_refine_ls_number_reflns 5627
_refine_ls_number_restraints 0
_refine_ls_restrained_S_all 1.047
_refine_ls_R_factor_all 0.0397
_refine_ls_R_factor_gt 0.0309
_refine_ls_shift/su_max 0.001
_refine_ls_shift/su_mean 0.000
_refine_ls_structure_factor_coef Fsqd
_refine_ls_weighting_details 'calc w=1/[\s^2^(Fo^2^)+(0.0464P)^2^+1.0749P] where P=(Fo^2^+2Fc^2^)/3'
_refine_ls_weighting_scheme calc
_refine_ls_wR_factor_gt 0.0820
_refine_ls_wR_factor_ref 0.0845
_reflns_number_gt 4667
_reflns_number_total 5627
_reflns_threshold_expression >2sigma(I)
_cod_data_source_file c8ra07619g2.cif
_cod_data_source_block shelx
_cod_depositor_comments
;
The following automatic conversions were performed:

'_symmetry_cell_setting' value 'Monoclinic' changed to 'monoclinic'
according to
/home/data/users/saulius/crontab/automatic-downloads/rss-feeds/RSC/lib/dictionaries/cif_core.dic
dictionary named 'cif_core.dic' version 2.4.2 from 2011-04-26.

Automatic conversion script
Id: cif_fix_values 4973 2017-02-22 13:04:09Z antanas 
;
_cod_original_cell_volume 2447.7(4)
_cod_original_sg_symbol_H-M P2(1)/n
_cod_database_code 7231873

loop_
_symmetry_equiv_pos_as_xyz
'x, y, z'
'-x+1/2, y+1/2, -z+1/2'
'-x, -y, -z'
'x-1/2, -y-1/2, z-1/2'

loop_
_atom_site_label
_atom_site_type_symbol
_atom_site_fract_x
_atom_site_fract_y
_atom_site_fract_z
_atom_site_U_iso_or_equiv
_atom_site_adp_type
_atom_site_occupancy
_atom_site_symmetry_multiplicity
_atom_site_calc_flag
_atom_site_refinement_flags
Br1 Br 0.311490(14) -0.47303(4) 1.102002(10) 0.03427(8) Uani 1 1 d .
Cl1 Cl 0.37444(3) -0.03666(12) 0.22624(3) 0.04016(16) Uani 1 1 d .
Cl2 Cl 0.31246(3) 0.40779(12) 0.28263(3) 0.04305(16) Uani 1 1 d .
S1 S 0.43969(3) -0.00714(9) 0.42199(3) 0.02798(13) Uani 1 1 d .
S2 S 0.33195(3) 0.66544(10) 0.50921(3) 0.03191(14) Uani 1 1 d .
F1 F 0.49940(8) 0.3004(4) 0.86986(9) 0.0830(8) Uani 1 1 d .
F2 F 0.47358(8) 0.0201(3) 0.91878(10) 0.0582(5) Uani 1 1 d .
F3 F 0.47667(9) 0.3316(4) 0.96054(8) 0.0725(6) Uani 1 1 d .
O1 O 0.37379(8) 0.7737(2) 0.80019(7) 0.0244(3) Uani 1 1 d .
N1 N 0.43196(10) -0.1076(3) 0.34897(9) 0.0316(4) Uani 1 1 d .
N2 N 0.41407(9) 0.3377(3) 0.50748(8) 0.0255(4) Uani 1 1 d .
N3 N 0.42582(9) 0.5193(3) 0.75006(8) 0.0222(4) Uani 1 1 d .
N4 N 0.26459(9) 0.2006(3) 0.84468(8) 0.0223(3) Uani 1 1 d .
N5 N 0.32850(8) 0.1488(3) 0.88507(7) 0.0191(3) Uani 1 1 d .
C1 C 0.39168(11) 0.0248(4) 0.30717(11) 0.0284(5) Uani 1 1 d .
C2 C 0.36442(11) 0.2140(4) 0.33083(10) 0.0277(5) Uani 1 1 d .
C3 C 0.38710(10) 0.2207(4) 0.39715(10) 0.0244(4) Uani 1 1 d .
C4 C 0.37431(11) 0.3724(4) 0.44504(10) 0.0256(4) Uani 1 1 d .
C5 C 0.32693(12) 0.5421(4) 0.43667(11) 0.0306(5) Uani 1 1 d .
H5 H 0.2959 0.5854 0.3967 0.037 Uiso 1 1 calc R
C6 C 0.39762(11) 0.4797(3) 0.54648(10) 0.0244(4) Uani 1 1 d .
C7 C 0.43005(11) 0.4792(3) 0.61761(10) 0.0239(4) Uani 1 1 d .
H7 H 0.4810 0.4363 0.6252 0.029 Uiso 1 1 calc R
C8 C 0.42758(11) 0.7041(3) 0.64928(10) 0.0245(4) Uani 1 1 d .
H8A H 0.3777 0.7531 0.6417 0.029 Uiso 1 1 calc R
H8B H 0.4532 0.8152 0.6300 0.029 Uiso 1 1 calc R
C9 C 0.46173(11) 0.6875(3) 0.72148(10) 0.0253(4) Uani 1 1 d .
H9A H 0.5125 0.6483 0.7291 0.030 Uiso 1 1 calc R
H9B H 0.4587 0.8326 0.7420 0.030 Uiso 1 1 calc R
C10 C 0.42767(12) 0.2976(3) 0.72274(10) 0.0247(4) Uani 1 1 d .
H10A H 0.4014 0.1921 0.7432 0.030 Uiso 1 1 calc R
H10B H 0.4774 0.2461 0.7313 0.030 Uiso 1 1 calc R
C11 C 0.39397(12) 0.3050(3) 0.65036(10) 0.0254(4) Uani 1 1 d .
H11A H 0.3429 0.3407 0.6422 0.030 Uiso 1 1 calc R
H11B H 0.3981 0.1574 0.6315 0.030 Uiso 1 1 calc R
C12 C 0.38480(10) 0.5799(3) 0.78844(9) 0.0192(4) Uani 1 1 d .
C13 C 0.35159(10) 0.3995(3) 0.81873(9) 0.0182(4) Uani 1 1 d .
C14 C 0.27892(10) 0.3522(3) 0.80507(9) 0.0215(4) Uani 1 1 d .
H14 H 0.2439 0.4206 0.7714 0.026 Uiso 1 1 calc R
C15 C 0.38195(10) 0.2645(3) 0.87019(9) 0.0203(4) Uani 1 1 d .
C16 C 0.45804(11) 0.2312(4) 0.90405(10) 0.0300(5) Uani 1 1 d .
C17 C 0.32964(10) -0.0025(3) 0.93661(9) 0.0196(4) Uani 1 1 d .
C18 C 0.35678(11) 0.0629(4) 0.99976(9) 0.0236(4) Uani 1 1 d .
H18 H 0.3783 0.2043 1.0094 0.028 Uiso 1 1 calc R
C19 C 0.35229(11) -0.0803(4) 1.04918(9) 0.0240(4) Uani 1 1 d .
H19 H 0.3713 -0.0389 1.0929 0.029 Uiso 1 1 calc R
C20 C 0.31989(11) -0.2834(3) 1.03380(9) 0.0239(4) Uani 1 1 d .
C21 C 0.29322(11) -0.3505(3) 0.97037(10) 0.0245(4) Uani 1 1 d .
H21 H 0.2715 -0.4916 0.9607 0.029 Uiso 1 1 calc R
C22 C 0.29884(11) -0.2083(3) 0.92148(9) 0.0221(4) Uani 1 1 d .
H22 H 0.2816 -0.2520 0.8778 0.026 Uiso 1 1 calc R

loop_
_atom_site_aniso_label
_atom_site_aniso_U_11
_atom_site_aniso_U_22
_atom_site_aniso_U_33
_atom_site_aniso_U_23
_atom_site_aniso_U_13
_atom_site_aniso_U_12
Br1 0.05457(16) 0.02806(13) 0.02220(12) 0.00442(8) 0.01365(10) -0.00595(10)
Cl1 0.0315(3) 0.0631(4) 0.0258(3) -0.0179(3) 0.0074(2) -0.0059(3)
Cl2 0.0424(3) 0.0520(4) 0.0318(3) 0.0024(3) 0.0044(2) 0.0117(3)
S1 0.0307(3) 0.0293(3) 0.0269(3) -0.0041(2) 0.0128(2) 0.0041(2)
S2 0.0393(3) 0.0290(3) 0.0317(3) 0.0016(2) 0.0168(2) 0.0135(2)
F1 0.0197(7) 0.161(2) 0.0669(11) 0.0678(13) 0.0087(7) 0.0046(10)
F2 0.0321(8) 0.0541(10) 0.0793(13) 0.0192(9) -0.0016(8) 0.0098(7)
F3 0.0402(9) 0.1128(17) 0.0518(10) -0.0261(11) -0.0105(8) -0.0115(10)
O1 0.0309(8) 0.0186(7) 0.0262(7) -0.0037(6) 0.0119(6) 0.0015(6)
N1 0.0296(10) 0.0356(11) 0.0324(10) -0.0116(8) 0.0129(8) -0.0014(8)
N2 0.0287(9) 0.0237(9) 0.0281(9) -0.0009(7) 0.0145(7) 0.0036(7)
N3 0.0289(9) 0.0143(8) 0.0276(9) -0.0018(7) 0.0149(7) -0.0008(7)
N4 0.0195(8) 0.0248(9) 0.0218(8) 0.0022(7) 0.0040(6) 0.0005(7)
N5 0.0187(8) 0.0219(9) 0.0165(7) 0.0015(6) 0.0045(6) 0.0011(6)
C1 0.0224(10) 0.0387(13) 0.0261(10) -0.0100(9) 0.0098(8) -0.0080(9)
C2 0.0217(10) 0.0349(12) 0.0282(11) -0.0024(9) 0.0097(8) -0.0032(9)
C3 0.0228(10) 0.0254(11) 0.0285(10) -0.0025(8) 0.0129(8) -0.0022(8)
C4 0.0264(10) 0.0268(11) 0.0276(10) -0.0002(9) 0.0140(8) -0.0006(9)
C5 0.0327(11) 0.0334(12) 0.0286(11) 0.0011(9) 0.0131(9) 0.0069(10)
C6 0.0278(10) 0.0190(10) 0.0318(11) 0.0012(8) 0.0176(9) 0.0017(8)
C7 0.0294(10) 0.0189(10) 0.0281(11) 0.0000(8) 0.0161(9) 0.0027(8)
C8 0.0317(11) 0.0160(10) 0.0319(11) 0.0012(8) 0.0190(9) -0.0008(8)
C9 0.0294(11) 0.0190(10) 0.0329(11) -0.0028(8) 0.0176(9) -0.0042(8)
C10 0.0342(11) 0.0141(10) 0.0312(11) -0.0004(8) 0.0177(9) 0.0031(8)
C11 0.0359(12) 0.0147(9) 0.0295(11) -0.0028(8) 0.0157(9) -0.0008(8)
C12 0.0196(9) 0.0212(10) 0.0161(8) -0.0005(7) 0.0031(7) -0.0006(8)
C13 0.0201(9) 0.0193(9) 0.0159(8) -0.0021(7) 0.0059(7) 0.0010(7)
C14 0.0218(9) 0.0219(10) 0.0200(9) 0.0016(8) 0.0042(7) 0.0015(8)
C15 0.0205(9) 0.0231(10) 0.0180(9) -0.0011(8) 0.0062(7) -0.0012(8)
C16 0.0239(10) 0.0373(13) 0.0270(11) 0.0057(9) 0.0035(8) -0.0011(9)
C17 0.0204(9) 0.0211(10) 0.0193(9) 0.0023(7) 0.0087(7) 0.0025(7)
C18 0.0265(10) 0.0231(10) 0.0214(9) -0.0006(8) 0.0067(8) -0.0027(8)
C19 0.0280(10) 0.0270(11) 0.0162(9) -0.0015(8) 0.0045(8) 0.0002(9)
C20 0.0298(11) 0.0238(10) 0.0198(9) 0.0047(8) 0.0097(8) 0.0022(8)
C21 0.0312(11) 0.0192(10) 0.0246(10) -0.0015(8) 0.0098(8) -0.0008(8)
C22 0.0274(10) 0.0223(10) 0.0173(9) -0.0018(8) 0.0074(8) 0.0024(8)

loop_
_atom_type_symbol
_atom_type_description
_atom_type_scat_dispersion_real
_atom_type_scat_dispersion_imag
_atom_type_scat_source
C C 0.0033 0.0016 'International Tables Vol C Tables 4.2.6.8 and 6.1.1.4'
H H 0.0000 0.0000 'International Tables Vol C Tables 4.2.6.8 and 6.1.1.4'
N N 0.0061 0.0033 'International Tables Vol C Tables 4.2.6.8 and 6.1.1.4'
O O 0.0106 0.0060 'International Tables Vol C Tables 4.2.6.8 and 6.1.1.4'
F F 0.0171 0.0103 'International Tables Vol C Tables 4.2.6.8 and 6.1.1.4'
S S 0.1246 0.1234 'International Tables Vol C Tables 4.2.6.8 and 6.1.1.4'
Cl Cl 0.1484 0.1585 'International Tables Vol C Tables 4.2.6.8 and 6.1.1.4'
Br Br -0.2901 2.4595 'International Tables Vol C Tables 4.2.6.8 and 6.1.1.4'

loop_
_geom_angle_atom_site_label_1
_geom_angle_atom_site_label_2
_geom_angle_atom_site_label_3
_geom_angle
N1 S1 C3 95.70(10)
C5 S2 C6 89.98(11)
C1 N1 S1 108.67(15)
C6 N2 C4 110.99(18)
C12 N3 C9 120.02(16)
C12 N3 C10 125.20(17)
C9 N3 C10 113.63(16)
C14 N4 N5 104.86(16)
N4 N5 C15 111.36(16)
N4 N5 C17 117.90(15)
C15 N5 C17 130.65(16)
N1 C1 C2 117.65(19)
N1 C1 Cl1 119.23(17)
C2 C1 Cl1 123.12(18)
C3 C2 C1 110.4(2)
C3 C2 Cl2 125.90(18)
C1 C2 Cl2 123.71(17)
C2 C3 C4 133.3(2)
C2 C3 S1 107.62(16)
C4 C3 S1 119.04(16)
C5 C4 N2 115.63(19)
C5 C4 C3 128.3(2)
N2 C4 C3 116.05(18)
C4 C5 S2 109.43(17)
C4 C5 H5 125.3
S2 C5 H5 125.3
N2 C6 C7 123.42(19)
N2 C6 S2 113.97(17)
C7 C6 S2 122.57(15)
C6 C7 C8 113.67(17)
C6 C7 C11 110.41(17)
C8 C7 C11 109.39(16)
C6 C7 H7 107.7
C8 C7 H7 107.7
C11 C7 H7 107.7
C7 C8 C9 109.89(17)
C7 C8 H8A 109.7
C9 C8 H8A 109.7
C7 C8 H8B 109.7
C9 C8 H8B 109.7
H8A C8 H8B 108.2
N3 C9 C8 110.21(17)
N3 C9 H9A 109.6
C8 C9 H9A 109.6
N3 C9 H9B 109.6
C8 C9 H9B 109.6
H9A C9 H9B 108.1
N3 C10 C11 109.49(16)
N3 C10 H10A 109.8
C11 C10 H10A 109.8
N3 C10 H10B 109.8
C11 C10 H10B 109.8
H10A C10 H10B 108.2
C10 C11 C7 111.21(17)
C10 C11 H11A 109.4
C7 C11 H11A 109.4
C10 C11 H11B 109.4
C7 C11 H11B 109.4
H11A C11 H11B 108.0
O1 C12 N3 123.43(18)
O1 C12 C13 118.86(17)
N3 C12 C13 117.71(17)
C15 C13 C14 104.32(17)
C15 C13 C12 129.36(17)
C14 C13 C12 125.86(17)
N4 C14 C13 112.17(17)
N4 C14 H14 123.9
C13 C14 H14 123.9
N5 C15 C13 107.28(17)
N5 C15 C16 123.00(18)
C13 C15 C16 129.65(18)
F1 C16 F3 108.2(2)
F1 C16 F2 107.9(2)
F3 C16 F2 103.3(2)
F1 C16 C15 111.69(17)
F3 C16 C15 112.81(19)
F2 C16 C15 112.50(19)
C22 C17 C18 121.35(18)
C22 C17 N5 118.25(17)
C18 C17 N5 120.26(18)
C17 C18 C19 119.36(19)
C17 C18 H18 120.3
C19 C18 H18 120.3
C20 C19 C18 119.04(19)
C20 C19 H19 120.5
C18 C19 H19 120.5
C19 C20 C21 121.71(19)
C19 C20 Br1 118.44(15)
C21 C20 Br1 119.85(16)
C22 C21 C20 118.87(19)
C22 C21 H21 120.6
C20 C21 H21 120.6
C17 C22 C21 119.64(18)
C17 C22 H22 120.2
C21 C22 H22 120.2

loop_
_geom_bond_atom_site_label_1
_geom_bond_atom_site_label_2
_geom_bond_distance
Br1 C20 1.902(2)
Cl1 C1 1.726(2)
Cl2 C2 1.709(2)
S1 N1 1.6539(18)
S1 C3 1.715(2)
S2 C5 1.709(2)
S2 C6 1.734(2)
F1 C16 1.296(3)
F2 C16 1.328(3)
F3 C16 1.321(3)
O1 C12 1.227(2)
N1 C1 1.302(3)
N2 C6 1.297(3)
N2 C4 1.381(3)
N3 C12 1.343(3)
N3 C9 1.458(3)
N3 C10 1.466(2)
N4 C14 1.329(3)
N4 N5 1.357(2)
N5 C15 1.362(3)
N5 C17 1.433(2)
C1 C2 1.410(3)
C2 C3 1.380(3)
C3 C4 1.448(3)
C4 C5 1.360(3)
C5 H5 0.9500
C6 C7 1.496(3)
C7 C8 1.525(3)
C7 C11 1.536(3)
C7 H7 1.0000
C8 C9 1.525(3)
C8 H8A 0.9900
C8 H8B 0.9900
C9 H9A 0.9900
C9 H9B 0.9900
C10 C11 1.525(3)
C10 H10A 0.9900
C10 H10B 0.9900
C11 H11A 0.9900
C11 H11B 0.9900
C12 C13 1.501(3)
C13 C15 1.378(3)
C13 C14 1.401(3)
C14 H14 0.9500
C15 C16 1.487(3)
C17 C22 1.381(3)
C17 C18 1.381(3)
C18 C19 1.391(3)
C18 H18 0.9500
C19 C20 1.379(3)
C19 H19 0.9500
C20 C21 1.388(3)
C21 C22 1.384(3)
C21 H21 0.9500
C22 H22 0.9500

loop_
_geom_torsion_atom_site_label_1
_geom_torsion_atom_site_label_2
_geom_torsion_atom_site_label_3
_geom_torsion_atom_site_label_4
_geom_torsion
C3 S1 N1 C1 0.28(17)
C14 N4 N5 C15 -0.8(2)
C14 N4 N5 C17 176.06(16)
S1 N1 C1 C2 -0.2(2)
S1 N1 C1 Cl1 179.54(11)
N1 C1 C2 C3 -0.1(3)
Cl1 C1 C2 C3 -179.78(16)
N1 C1 C2 Cl2 178.49(17)
Cl1 C1 C2 Cl2 -1.2(3)
C1 C2 C3 C4 -178.8(2)
Cl2 C2 C3 C4 2.7(4)
C1 C2 C3 S1 0.3(2)
Cl2 C2 C3 S1 -178.26(13)
N1 S1 C3 C2 -0.34(16)
N1 S1 C3 C4 178.88(17)
C6 N2 C4 C5 -0.3(3)
C6 N2 C4 C3 -178.89(18)
C2 C3 C4 C5 9.4(4)
S1 C3 C4 C5 -169.57(19)
C2 C3 C4 N2 -172.2(2)
S1 C3 C4 N2 8.8(3)
N2 C4 C5 S2 0.3(3)
C3 C4 C5 S2 178.67(18)
C6 S2 C5 C4 -0.14(18)
C4 N2 C6 C7 177.93(19)
C4 N2 C6 S2 0.2(2)
C5 S2 C6 N2 -0.02(17)
C5 S2 C6 C7 -177.81(18)
N2 C6 C7 C8 155.92(19)
S2 C6 C7 C8 -26.5(3)
N2 C6 C7 C11 -80.7(2)
S2 C6 C7 C11 96.87(19)
C6 C7 C8 C9 -179.99(17)
C11 C7 C8 C9 56.1(2)
C12 N3 C9 C8 -108.9(2)
C10 N3 C9 C8 59.5(2)
C7 C8 C9 N3 -57.6(2)
C12 N3 C10 C11 109.8(2)
C9 N3 C10 C11 -57.9(2)
N3 C10 C11 C7 55.4(2)
C6 C7 C11 C10 178.44(17)
C8 C7 C11 C10 -55.7(2)
C9 N3 C12 O1 1.9(3)
C10 N3 C12 O1 -165.08(19)
C9 N3 C12 C13 -177.50(17)
C10 N3 C12 C13 15.5(3)
O1 C12 C13 C15 -103.1(2)
N3 C12 C13 C15 76.3(3)
O1 C12 C13 C14 67.8(3)
N3 C12 C13 C14 -112.8(2)
N5 N4 C14 C13 0.4(2)
C15 C13 C14 N4 0.2(2)
C12 C13 C14 N4 -172.60(18)
N4 N5 C15 C13 1.0(2)
C17 N5 C15 C13 -175.42(18)
N4 N5 C15 C16 -176.31(18)
C17 N5 C15 C16 7.3(3)
C14 C13 C15 N5 -0.7(2)
C12 C13 C15 N5 171.76(18)
C14 C13 C15 C16 176.4(2)
C12 C13 C15 C16 -11.2(4)
N5 C15 C16 F1 159.0(2)
C13 C15 C16 F1 -17.6(3)
N5 C15 C16 F3 -78.9(3)
C13 C15 C16 F3 104.5(3)
N5 C15 C16 F2 37.5(3)
C13 C15 C16 F2 -139.1(2)
N4 N5 C17 C22 55.9(2)
C15 N5 C17 C22 -127.9(2)
N4 N5 C17 C18 -119.9(2)
C15 N5 C17 C18 56.3(3)
C22 C17 C18 C19 -0.7(3)
N5 C17 C18 C19 174.93(18)
C17 C18 C19 C20 -0.9(3)
C18 C19 C20 C21 1.6(3)
C18 C19 C20 Br1 -177.98(16)
C19 C20 C21 C22 -0.6(3)
Br1 C20 C21 C22 178.91(16)
C18 C17 C22 C21 1.7(3)
N5 C17 C22 C21 -174.06(18)
C20 C21 C22 C17 -1.0(3)
